data_7049875
loop_
_publ_author_name
'Gompa, Thaige P.'
'Rice, Natalie T.'
'Russo, Dominic R.'
'Aguirre Quintana, Luis M.'
'Yik, Brandon J.'
'Bacsa, John'
'La Pierre, Henry S.'

_publ_section_title
;
 Diethyl ether adducts of trivalent lanthanide iodides.
;
_journal_issue 23
_journal_name_full 'Dalton transactions (Cambridge, England : 2003)'
_journal_page_first 8030
_journal_page_last 8033
_journal_paper_doi 10.1039/c9dt00775j
_journal_volume 48
_journal_year 2019
_chemical_formula_moiety 'C12 H30 Ce I3 O3'
_chemical_formula_sum 'C12 H30 Ce I3 O3'
_chemical_formula_weight 743.18
_chemical_properties_physical Air-sensitive,Moisture-sensitive,Oxygen-sensitive
_space_group_crystal_system orthorhombic
_space_group_IT_number 60
_space_group_name_Hall '-P 2n 2ab'
_space_group_name_H-M_alt 'P b c n'
_symmetry_space_group_name_Hall '-P 2n 2ab'
_symmetry_space_group_name_H-M 'P b c n'
_atom_sites_solution_hydrogens geom
_atom_sites_solution_primary dual
_audit_creation_date 2017-08-28
_audit_creation_method
;
Olex2 1.2-dev
(compiled 2017.07.20 svn.r3457 for OlexSys, GUI svn.r5370)
;
_audit_update_record
;
2019-02-18 deposited with the CCDC.    2019-04-29 downloaded from the CCDC.
;
_cell_angle_alpha 90
_cell_angle_beta 90
_cell_angle_gamma 90
_cell_formula_units_Z 4
_cell_length_a 10.1423(4)
_cell_length_b 13.9652(6)
_cell_length_c 15.8918(6)
_cell_measurement_reflns_used 9907
_cell_measurement_temperature 100(2)
_cell_measurement_theta_max 36.277
_cell_measurement_theta_min 2.79
_cell_volume 2250.90(16)
_computing_cell_refinement 'SAINT V8.38A (Bruker, 2016)'
_computing_data_collection 'APEX2 v2016.5-1 (Bruker, 2014)'
_computing_data_reduction 'SAINT V8.38A (Bruker, 2016)'
_computing_molecular_graphics 'Olex2 (Dolomanov et al., 2009)'
_computing_publication_material 'Olex2 (Dolomanov et al., 2009)'
_computing_structure_refinement 'SHELXL-2014 (Sheldrick, 2015)'
_computing_structure_solution 'SHELXT (Sheldrick, 2015)'
_diffrn_ambient_temperature 100(2)
_diffrn_detector_area_resol_mean 7.495
_diffrn_measured_fraction_theta_full 0.999
_diffrn_measured_fraction_theta_max 0.994
_diffrn_measurement_device_type 'Bruker D8 VENTURE diffractometer'
_diffrn_measurement_method '\f and \w scans'
_diffrn_radiation_monochromator 'multilayer mirror'
_diffrn_radiation_type MoK\a
_diffrn_radiation_wavelength 0.71073
_diffrn_reflns_av_R_equivalents 0.0391
_diffrn_reflns_av_unetI/netI 0.0352
_diffrn_reflns_Laue_measured_fraction_full 0.999
_diffrn_reflns_Laue_measured_fraction_max 0.994
_diffrn_reflns_limit_h_max 16
_diffrn_reflns_limit_h_min -16
_diffrn_reflns_limit_k_max 22
_diffrn_reflns_limit_k_min -23
_diffrn_reflns_limit_l_max 22
_diffrn_reflns_limit_l_min -26
_diffrn_reflns_number 24517
_diffrn_reflns_point_group_measured_fraction_full 0.999
_diffrn_reflns_point_group_measured_fraction_max 0.994
_diffrn_reflns_theta_full 25.242
_diffrn_reflns_theta_max 36.311
_diffrn_reflns_theta_min 2.793
_diffrn_source 'microfocus sealed tube'
_diffrn_source_current 1.4
_diffrn_source_voltage 50
_diffrn_standards_number 0
_exptl_absorpt_coefficient_mu 6.139
_exptl_absorpt_correction_T_max 0.7471
_exptl_absorpt_correction_T_min 0.5088
_exptl_absorpt_correction_type multi-scan
_exptl_absorpt_process_details
'SADABS-2016/2 (Bruker,2016/2) was used for absorption correction. wR2(int) was 0.1744 before and 0.0592 after correction. The Ratio of minimum to maximum transmission is 0.6810. The \l/2 correction factor is Not present.'
_exptl_crystal_colour colourless
_exptl_crystal_density_diffrn 2.193
_exptl_crystal_description prism
_exptl_crystal_F_000 1372
_exptl_crystal_size_max 0.233
_exptl_crystal_size_mid 0.216
_exptl_crystal_size_min 0.158
_refine_diff_density_max 1.423
_refine_diff_density_min -0.914
_refine_diff_density_rms 0.200
_refine_ls_extinction_method none
_refine_ls_goodness_of_fit_ref 1.020
_refine_ls_hydrogen_treatment constr
_refine_ls_matrix_type full
_refine_ls_number_parameters 91
_refine_ls_number_reflns 5427
_refine_ls_number_restraints 30
_refine_ls_restrained_S_all 1.020
_refine_ls_R_factor_all 0.0494
_refine_ls_R_factor_gt 0.0291
_refine_ls_shift/su_max 0.001
_refine_ls_shift/su_mean 0.000
_refine_ls_structure_factor_coef Fsqd
_refine_ls_weighting_details 'w=1/[\s^2^(Fo^2^)+(0.0220P)^2^+2.8583P] where P=(Fo^2^+2Fc^2^)/3'
_refine_ls_weighting_scheme calc
_refine_ls_wR_factor_gt 0.0556
_refine_ls_wR_factor_ref 0.0645
_reflns_Friedel_coverage 0.000
_reflns_number_gt 4012
_reflns_number_total 5427
_reflns_threshold_expression 'I > 2\s(I)'
_cod_data_source_file c9dt00775j2.cif
_cod_data_source_block cei3ether
_cod_depositor_comments 'Adding full bibliography for 7049875--7049882.cif.'
_cod_database_code 7049875
_shelx_shelxl_version_number 2014/7
_shelx_space_group_comment
;
The symmetry employed for this shelxl refinement is uniquely defined
by the following loop, which should always be used as a source of
symmetry information in preference to the above space-group names.
They are only intended as comments.
;
_shelx_estimated_absorpt_t_max 0.460
_shelx_estimated_absorpt_t_min 0.091
_olex2_refinement_description
;
1. Fixed Uiso
 At 1.2 times of:
  All C(H,H) groups
 At 1.5 times of:
  All C(H,H,H) groups
2. Rigid body (RIGU) restrains
 O1, C1, C2, C1, C2
 with sigma for 1-2 distances of 0.0001 and sigma for 1-3 distances of 0.0001
 C4, C3, O2, C5, C6
 with sigma for 1-2 distances of 0.0001 and sigma for 1-3 distances of 0.0001
 O2, C3, C4, C5, C6
 with sigma for 1-2 distances of 0.0001 and sigma for 1-3 distances of 0.0001
3.a Secondary CH2 refined with riding coordinates:
 C5(H5A,H5B), C3(H3A,H3B), C1(H1A,H1B)
3.b Idealised Me refined as rotating group:
 C4(H4A,H4B,H4C), C6(H6A,H6B,H6C), C2(H2A,H2B,H2C)
;
_olex2_submission_special_instructions 'No special instructions were received'

loop_
_space_group_symop_operation_xyz
'x, y, z'
'-x+1/2, -y+1/2, z+1/2'
'x+1/2, -y+1/2, -z'
'-x, y, -z+1/2'
'-x, -y, -z'
'x-1/2, y-1/2, -z-1/2'
'-x-1/2, y-1/2, z'
'x, -y, z-1/2'

loop_
_atom_site_label
_atom_site_type_symbol
_atom_site_fract_x
_atom_site_fract_y
_atom_site_fract_z
_atom_site_U_iso_or_equiv
_atom_site_adp_type
_atom_site_occupancy
_atom_site_site_symmetry_order
_atom_site_calc_flag
_atom_site_refinement_flags_posn
_atom_site_refinement_flags_adp
_atom_site_refinement_flags_occupancy
Ce1 Ce 0.5000 0.37161(2) 0.2500 0.01089(4) Uani 1 2 d S T P
I1 I 0.72199(2) 0.37498(2) 0.38399(2) 0.01934(4) Uani 1 1 d . . .
I2 I 0.5000 0.59088(2) 0.2500 0.02122(6) Uani 1 2 d S T P
O1 O 0.5000 0.19031(19) 0.2500 0.0190(4) Uani 1 2 d S TU P
O2 O 0.33902(18) 0.35823(14) 0.36220(12) 0.0170(3) Uani 1 1 d . U .
C5 C 0.3456(3) 0.4202(2) 0.43684(16) 0.0180(3) Uani 1 1 d . U .
H5A H 0.2604 0.4540 0.4434 0.022 Uiso 1 1 calc R . .
H5B H 0.4150 0.4690 0.4282 0.022 Uiso 1 1 calc R . .
C3 C 0.2285(3) 0.2909(2) 0.36123(17) 0.0183(3) Uani 1 1 d . U .
H3A H 0.2330 0.2501 0.4121 0.022 Uiso 1 1 calc R . .
H3B H 0.2367 0.2487 0.3114 0.022 Uiso 1 1 calc R . .
C4 C 0.0969(3) 0.3406(2) 0.3587(2) 0.0251(5) Uani 1 1 d . U .
H4A H 0.0965 0.3877 0.3130 0.038 Uiso 1 1 calc GR . .
H4B H 0.0814 0.3731 0.4125 0.038 Uiso 1 1 calc GR . .
H4C H 0.0272 0.2932 0.3491 0.038 Uiso 1 1 calc GR . .
C6 C 0.3747(3) 0.3654(2) 0.51598(18) 0.0261(6) Uani 1 1 d . U .
H6A H 0.4559 0.3283 0.5085 0.039 Uiso 1 1 calc GR . .
H6B H 0.3014 0.3219 0.5283 0.039 Uiso 1 1 calc GR . .
H6C H 0.3859 0.4103 0.5628 0.039 Uiso 1 1 calc GR . .
C1 C 0.4201(3) 0.1315(2) 0.19291(18) 0.0220(5) Uani 1 1 d . U .
H1A H 0.3377 0.1660 0.1790 0.026 Uiso 1 1 calc R . .
H1B H 0.3961 0.0709 0.2213 0.026 Uiso 1 1 calc R . .
C2 C 0.4944(3) 0.1097(2) 0.1132(2) 0.0278(6) Uani 1 1 d . U .
H2A H 0.4419 0.0664 0.0781 0.042 Uiso 1 1 calc GR . .
H2B H 0.5785 0.0790 0.1272 0.042 Uiso 1 1 calc GR . .
H2C H 0.5111 0.1693 0.0825 0.042 Uiso 1 1 calc GR . .

loop_
_atom_site_aniso_label
_atom_site_aniso_U_11
_atom_site_aniso_U_22
_atom_site_aniso_U_33
_atom_site_aniso_U_23
_atom_site_aniso_U_13
_atom_site_aniso_U_12
Ce1 0.01049(8) 0.01042(8) 0.01175(7) 0.000 0.00012(6) 0.000
I1 0.01553(8) 0.02041(9) 0.02209(8) -0.00037(7) -0.00638(6) 0.00205(7)
I2 0.03571(14) 0.01056(10) 0.01740(10) 0.000 -0.00597(10) 0.000
O1 0.0240(10) 0.0117(9) 0.0214(8) 0.000 -0.0020(6) 0.000
O2 0.0142(5) 0.0210(6) 0.0158(5) -0.0022(5) 0.0024(4) -0.0028(5)
C5 0.0173(8) 0.0210(6) 0.0157(5) -0.0022(5) 0.0033(5) -0.0043(5)
C3 0.0144(6) 0.0217(6) 0.0188(7) -0.0045(5) 0.0042(5) -0.0033(5)
C4 0.0147(6) 0.0234(8) 0.0371(15) -0.0069(9) 0.0024(4) -0.0025(5)
C6 0.0396(16) 0.0221(8) 0.0167(5) -0.0019(5) -0.0011(5) -0.0030(9)
C1 0.0264(9) 0.0165(10) 0.0231(8) -0.0025(7) -0.0019(6) -0.0024(6)
C2 0.0307(11) 0.0268(13) 0.0259(8) -0.0074(7) 0.0013(7) -0.0061(10)

loop_
_atom_type_symbol
_atom_type_description
_atom_type_scat_dispersion_real
_atom_type_scat_dispersion_imag
_atom_type_scat_source
C C 0.0033 0.0016 'International Tables Vol C Tables 4.2.6.8 and 6.1.1.4'
H H 0.0000 0.0000 'International Tables Vol C Tables 4.2.6.8 and 6.1.1.4'
Ce Ce -0.2486 2.6331 'International Tables Vol C Tables 4.2.6.8 and 6.1.1.4'
I I -0.4742 1.8119 'International Tables Vol C Tables 4.2.6.8 and 6.1.1.4'
O O 0.0106 0.0060 'International Tables Vol C Tables 4.2.6.8 and 6.1.1.4'

loop_
_geom_angle_atom_site_label_1
_geom_angle_atom_site_label_2
_geom_angle_atom_site_label_3
_geom_angle
_geom_angle_site_symmetry_1
_geom_angle_site_symmetry_3
I1 Ce1 I1 178.265(10) 4_655 .
I2 Ce1 I1 89.132(5) . .
I2 Ce1 I1 89.133(5) . 4_655
O1 Ce1 I1 90.868(5) . .
O1 Ce1 I1 90.867(5) . 4_655
O1 Ce1 I2 180.0 . .
O2 Ce1 I1 90.99(5) 4_655 .
O2 Ce1 I1 90.99(5) . 4_655
O2 Ce1 I1 89.15(5) 4_655 4_655
O2 Ce1 I1 89.15(5) . .
O2 Ce1 I2 94.42(5) . .
O2 Ce1 I2 94.42(5) 4_655 .
O2 Ce1 O1 85.58(5) . .
O2 Ce1 O1 85.58(5) 4_655 .
O2 Ce1 O2 171.16(9) 4_655 .
C1 O1 Ce1 124.02(15) 4_655 .
C1 O1 Ce1 124.02(15) . .
C1 O1 C1 112.0(3) 4_655 .
C5 O2 Ce1 121.17(15) . .
C3 O2 Ce1 123.89(15) . .
C3 O2 C5 114.94(19) . .
O2 C5 H5A 109.1 . .
O2 C5 H5B 109.1 . .
O2 C5 C6 112.7(2) . .
H5A C5 H5B 107.8 . .
C6 C5 H5A 109.1 . .
C6 C5 H5B 109.1 . .
O2 C3 H3A 109.1 . .
O2 C3 H3B 109.1 . .
O2 C3 C4 112.5(2) . .
H3A C3 H3B 107.8 . .
C4 C3 H3A 109.1 . .
C4 C3 H3B 109.1 . .
C3 C4 H4A 109.5 . .
C3 C4 H4B 109.5 . .
C3 C4 H4C 109.5 . .
H4A C4 H4B 109.5 . .
H4A C4 H4C 109.5 . .
H4B C4 H4C 109.5 . .
C5 C6 H6A 109.5 . .
C5 C6 H6B 109.5 . .
C5 C6 H6C 109.5 . .
H6A C6 H6B 109.5 . .
H6A C6 H6C 109.5 . .
H6B C6 H6C 109.5 . .
O1 C1 H1A 109.4 . .
O1 C1 H1B 109.4 . .
O1 C1 C2 111.0(2) . .
H1A C1 H1B 108.0 . .
C2 C1 H1A 109.4 . .
C2 C1 H1B 109.4 . .
C1 C2 H2A 109.5 . .
C1 C2 H2B 109.5 . .
C1 C2 H2C 109.5 . .
H2A C2 H2B 109.5 . .
H2A C2 H2C 109.5 . .
H2B C2 H2C 109.5 . .

loop_
_geom_bond_atom_site_label_1
_geom_bond_atom_site_label_2
_geom_bond_distance
_geom_bond_site_symmetry_2
Ce1 I1 3.09923(18) 4_655
Ce1 I1 3.09924(18) .
Ce1 I2 3.0621(3) .
Ce1 O1 2.532(3) .
Ce1 O2 2.4248(18) .
Ce1 O2 2.4248(18) 4_655
O1 C1 1.467(3) .
O1 C1 1.467(3) 4_655
O2 C5 1.470(3) .
O2 C3 1.463(3) .
C5 H5A 0.9900 .
C5 H5B 0.9900 .
C5 C6 1.501(4) .
C3 H3A 0.9900 .
C3 H3B 0.9900 .
C3 C4 1.505(4) .
C4 H4A 0.9800 .
C4 H4B 0.9800 .
C4 H4C 0.9800 .
C6 H6A 0.9800 .
C6 H6B 0.9800 .
C6 H6C 0.9800 .
C1 H1A 0.9900 .
C1 H1B 0.9900 .
C1 C2 1.504(4) .
C2 H2A 0.9800 .
C2 H2B 0.9800 .
C2 H2C 0.9800 .
